data_7133074
loop_
_publ_author_name
'George, 3rd, Gary C'
'Kruse, Samantha J.'
'Forbes, Tori Z.'
'Hutchins, Kristin M.'

_publ_section_title
;
 Off-the-shelf thermosalience of anthracene-9-thiocarboxamide.
;
_journal_issue 60
_journal_name_full 'Chemical communications (Cambridge, England)'
_journal_page_first 7697
_journal_page_last 7700
_journal_paper_doi 10.1039/d4cc01765j
_journal_volume 60
_journal_year 2024
_chemical_formula_moiety 'C15 H11 N S'
_chemical_formula_sum 'C15 H11 N S'
_chemical_formula_weight 237.31
_space_group_crystal_system triclinic
_space_group_IT_number 2
_space_group_name_Hall '-P 1'
_space_group_name_H-M_alt 'P -1'
_atom_sites_solution_hydrogens geom
_atom_sites_solution_primary dual
_audit_creation_date 2023-12-01
_audit_creation_method
;
Olex2 1.5
(compiled 2023.08.24 svn.re1ec1418 for OlexSys, GUI svn.r6817)
;
_audit_update_record
;
2024-04-11 deposited with the CCDC.	2024-05-22 downloaded from the CCDC.
;
_cell_angle_alpha 82.254(2)
_cell_angle_beta 83.462(2)
_cell_angle_gamma 77.9570(10)
_cell_formula_units_Z 4
_cell_length_a 9.2758(2)
_cell_length_b 9.9051(2)
_cell_length_c 13.2567(3)
_cell_measurement_reflns_used 20936
_cell_measurement_temperature 279.95(10)
_cell_measurement_theta_max 76.1840
_cell_measurement_theta_min 3.3560
_cell_volume 1175.69(4)
_computing_cell_refinement 'CrysAlisPro 1.171.41.122a (Rigaku OD, 2021)'
_computing_data_collection 'CrysAlisPro 1.171.41.122a (Rigaku OD, 2021)'
_computing_data_reduction 'CrysAlisPro 1.171.41.122a (Rigaku OD, 2021)'
_computing_molecular_graphics 'Olex2 1.5 (Dolomanov et al., 2009)'
_computing_publication_material 'Olex2 1.5 (Dolomanov et al., 2009)'
_computing_structure_refinement 'SHELXL 2018/3 (Sheldrick, 2015)'
_computing_structure_solution 'SHELXT 2018/2 (Sheldrick, 2018)'
_diffrn_ambient_environment air
_diffrn_ambient_temperature 279.95(10)
_diffrn_detector 'Hybrid Pixel Array Detector'
_diffrn_detector_area_resol_mean 10.0000
_diffrn_detector_type HyPix
_diffrn_measured_fraction_theta_full 0.999
_diffrn_measured_fraction_theta_max 0.937
_diffrn_measurement_details
;
List of Runs (angles in degrees, time in seconds):

  # Type    Start    End  Width  t~exp~   \w     \q     \k     \f   Frames
#--------------------------------------------------------------------------
  1  \w   -120.00 -66.00   0.50    0.11    --  -47.76-137.00 -29.00  108
  2  \w    -91.00 -17.00   0.50    0.11    --  -47.76 132.00-143.00  148
  3  \w   -120.00 -69.00   0.50    0.11    --  -47.76-132.00 147.00  102
  4  \w    -95.00 -19.00   0.50    0.11    --  -47.76 137.00  33.00  152
  5  \w     38.00  99.00   0.50    0.11    --   47.76-132.00 147.00  122
  6  \w     41.00 102.00   0.50    0.11    --   47.76-137.00 -29.00  122
  7  \w    -95.00 -19.00   0.50    0.45    --  -91.75 137.00  33.00  152
  8  \w   -158.00 -66.00   0.50    0.45    --  -91.75-137.00 -29.00  184
  9  \w   -162.00 -69.00   0.50    0.45    --  -91.75-132.00 147.00  186
 10  \w     41.00 121.00   0.50    0.45    --  107.31-137.00 -29.00  160
 11  \w     87.00 178.00   0.50    0.45    --  107.31 137.00  33.00  182
 12  \w     38.00 117.00   0.50    0.45    --  107.31-132.00 147.00  158
 13  \w     91.00 178.00   0.50    0.45    --  107.31 132.00-143.00  174
 14  \w    -58.00 -32.00   0.50    0.11    --   14.00 163.00 166.38   52
 15  \w    -21.00  14.00   0.50    0.11    --   14.00 102.00  92.17   70
 16  \w     -8.00  22.00   0.50    0.11    --   26.00 100.00 -96.70   60
 17  \w     -3.00  27.00   0.50    0.11    --   30.00  98.00 121.87   60
 18  \w      9.00  43.00   0.50    0.11    --   38.00  90.00 -58.73   68
 19  \w   -123.00 -35.00   0.50    0.11    --  -47.76 -19.00   0.00  176
 20  \w   -120.00 -25.00   0.50    0.11    --  -47.76 -77.00-120.00  190
 21  \w     35.00 123.00   0.50    0.11    --   47.76  19.00 150.00  176
 22  \w     36.00 121.00   0.50    0.11    --   47.76  38.00-180.00  170
 23  \w     28.00 122.00   0.50    0.11    --   50.00  75.00  11.80  188
 24  \w     28.00 122.00   0.50    0.11    --   50.00  76.00  86.79  188
 25  \w     27.00 122.00   0.50    0.11    --   50.00  77.00 143.55  190
 26  \w     32.00 126.00   0.50    0.11    --   54.00  76.00 -44.37  188
 27  \w     31.00 126.00   0.50    0.11    --   54.00  77.00-162.22  190
 28  \w   -131.00 -35.00   0.50    0.11    --  -58.00 -76.00  63.92  192
 29  \w     36.00 131.00   0.50    0.11    --   58.00  75.00   3.15  190
 30  \w     36.00 131.00   0.50    0.11    --   58.00  75.00-119.35  190
 31  \w     36.00 131.00   0.50    0.11    --   58.00  75.00  45.37  190
 32  \w   -135.00 -41.00   0.50    0.11    --  -62.00 -73.00 -90.91  188
 33  \w   -135.00 -40.00   0.50    0.11    --  -62.00 -74.00-135.32  190
 34  \w     40.00 135.00   0.50    0.11    --   62.00  75.00 103.30  190
 35  \w     41.00 135.00   0.50    0.11    --   62.00  74.00 -85.44  188
 36  \w     40.00 135.00   0.50    0.11    --   62.00  75.00-176.58  190
 37  \w     41.00 135.00   0.50    0.11    --   62.00  73.00 157.52  188
 38  \w   -143.00 -49.00   0.50    0.45    --  -70.00 -73.00 -60.65  188
 39  \w     48.00 143.00   0.50    0.11    --   70.00  76.00  40.70  190
 40  \w   -143.00 -53.00   0.50    0.45    --  -70.00 -61.00  29.48  180
 41  \w   -142.00 -54.00   0.50    0.45    --  -70.00 -60.00  92.77  176
 42  \w   -146.00 -52.00   0.50    0.45    --  -74.00 -74.00-101.34  188
 43  \w   -151.00 -61.00   0.50    0.45    --  -78.00 -61.00 155.50  180
 44  \w    -81.00 -56.00   0.50    0.45    --  -78.00 -75.00 -13.27   50
 45  \w    -87.00 -57.00   0.50    0.45    --  -78.00 -73.00-110.74   60
 46  \w    -82.00 -57.00   0.50    0.45    --  -78.00 -73.00   7.90   50
 47  \w    -94.00 -60.00   0.50    0.45    --  -78.00 -64.00 175.33   68
 48  \w    -89.00 -56.00   0.50    0.45    --  -78.00 -74.00 -78.34   66
 49  \w    -86.00 -57.00   0.50    0.45    --  -78.00 -73.00-132.85   58
 50  \w    -88.00 -62.00   0.50    0.45    --  -82.00 -71.00  26.96   52
 51  \w    -89.00 -63.00   0.50    0.45    --  -82.00 -73.00-132.56   52
 52  \w    -91.00 -65.00   0.50    0.45    --  -82.00 -65.00-165.29   52
 53  \w   -101.00 -72.00   0.50    0.45    --  -91.75 -74.00-160.03   58
 54  \w   -163.00-106.00   0.50    0.45    --  -91.75 -74.00-160.03  114
 55  \w   -124.00 -72.00   0.50    0.45    --  -91.75 -77.00  30.00  104
 56  \w    -96.00 -69.00   0.50    0.45    --  -91.75 -76.00  93.13   54
 57  \w   -141.00-115.00   0.50    0.45    --  -91.75 -76.00  93.13   52
 58  \w    -97.00 -70.00   0.50    0.45    --  -91.75 -75.00 173.74   54
 59  \w    -64.00 -19.00   0.50    0.45    --  -91.75  57.00  30.00   90
 60  \w   -138.00 -71.00   0.50    0.45    --  -91.75 -74.00 163.80  134
 61  \w   -109.00 -83.00   0.50    0.45    --  -91.75 -56.00 -34.51   52
 62  \w   -143.00-116.00   0.50    0.45    --  -91.75 -56.00 -34.51   54
 63  \w   -159.00 -92.00   0.50    0.45    --  -91.75 -60.00-119.80  134
 64  \w   -162.00 -83.00   0.50    0.45    --  -91.75 -64.00 -86.63  158
 65  \w    -96.00 -70.00   0.50    0.45    --  -91.75 -76.00 109.41   52
 66  \w   -163.00 -72.00   0.50    0.45    --  -91.75 -77.00   0.00  182
 67  \w    -95.00 -69.00   0.50    0.45    --  -91.75 -77.00  78.74   52
 68  \w   -162.00 -70.00   0.50    0.45    --  -91.75 -77.00 120.00  184
 69  \w    -96.00 -70.00   0.50    0.45    --  -91.75 -74.00-130.73   52
 70  \w   -140.00 -75.00   0.50    0.45    --  -91.75 -72.00-173.96  130
 71  \w   -157.00-131.00   0.50    0.45    --  -91.75 -72.00  59.65   52
 72  \w   -155.00 -74.00   0.50    0.45    --  -91.75 -66.00 146.33  162
 73  \w   -141.00 -70.00   0.50    0.45    --  -91.75 -77.00 -90.00  142
 74  \w   -157.00 -71.00   0.50    0.45    --  -91.75 -71.00 132.96  172
 75  \w   -150.00-109.00   0.50    0.45    --  -91.75 -77.00  78.74   82
 76  \w   -162.00-120.00   0.50    0.45    --  -91.75 -67.00-159.91   84
 77  \w    -95.00 -69.00   0.50    0.45    --  -91.75 -76.00 101.10   52
 78  \w   -163.00 -73.00   0.50    0.45    --  -91.75 -67.00 -37.84  180
 79  \w   -163.00-101.00   0.50    0.45    --  -91.75 -76.00 101.10  124
 80  \w   -102.00 -70.00   0.50    0.45    --  -91.75 -77.00 -43.24   64
 81  \w   -106.00 -73.00   0.50    0.45    --  -91.75 -67.00-159.91   66
 82  \w   -147.00 -70.00   0.50    0.45    --  -91.75 -75.00  14.03  154
 83  \w   -152.00 -74.00   0.50    0.45    --  -91.75 -66.00  29.98  156
 84  \w    -79.00 -54.00   0.50    0.45    --  -91.75 132.00-143.00   50
 85  \w   -100.00 -72.00   0.50    0.45    --  -91.75 -72.00  59.65   56
 86  \w     36.00  66.00   0.50    0.45    --  107.31 -57.00  90.00   60
 87  \w     81.00 106.00   0.50    0.45    --  107.31 -99.00 120.00   50
 88  \w     47.00 102.00   0.50    0.45    --  107.31 -99.00 -60.00  110
 89  \w     36.00  68.00   0.50    0.45    --  107.31 -57.00   0.00   64
 90  \w     36.00  67.00   0.50    0.45    --  107.31 -57.00  30.00   62
 91  \w     62.00 110.00   0.50    0.45    --  107.31-125.00 -90.00   96
 92  \w     50.00  97.00   0.50    0.45    --  107.31 -99.00-180.00   94
 93  \w     36.00  68.00   0.50    0.45    --  107.31 -57.00-180.00   64
 94  \w     35.00  67.00   0.50    0.45    --  107.31 -57.00 -30.00   64
 95  \w     56.00 106.00   0.50    0.45    --  107.31 -99.00-150.00  100
 96  \w     65.00 109.00   0.50    0.45    --  107.31-125.00  90.00   88
 97  \w     35.00 106.00   0.50    0.45    --  107.31 -99.00 -30.00  142
 98  \w     35.00  68.00   0.50    0.45    --  107.31 -57.00 120.00   66
 99  \w     36.00  67.00   0.50    0.45    --  107.31 -57.00 150.00   62
;
_diffrn_measurement_device 'four-circle diffractometer'
_diffrn_measurement_device_type 'XtaLAB Synergy, Dualflex, HyPix'
_diffrn_measurement_method '\w scans'
_diffrn_orient_matrix_type 'CrysAlisPro convention (1999,Acta A55,543-557)'
_diffrn_orient_matrix_UB_11 0.0121753000
_diffrn_orient_matrix_UB_12 0.0217822000
_diffrn_orient_matrix_UB_13 -0.1177036000
_diffrn_orient_matrix_UB_21 0.1212116000
_diffrn_orient_matrix_UB_22 -0.1323617000
_diffrn_orient_matrix_UB_23 -0.0029904000
_diffrn_orient_matrix_UB_31 -0.1192738000
_diffrn_orient_matrix_UB_32 -0.0873590000
_diffrn_orient_matrix_UB_33 -0.0001625000
_diffrn_radiation_monochromator mirror
_diffrn_radiation_probe x-ray
_diffrn_radiation_type 'Cu K\a'
_diffrn_radiation_wavelength 1.54184
_diffrn_reflns_av_R_equivalents 0.0726
_diffrn_reflns_av_unetI/netI 0.0267
_diffrn_reflns_Laue_measured_fraction_full 0.999
_diffrn_reflns_Laue_measured_fraction_max 0.937
_diffrn_reflns_limit_h_max 11
_diffrn_reflns_limit_h_min -11
_diffrn_reflns_limit_k_max 12
_diffrn_reflns_limit_k_min -12
_diffrn_reflns_limit_l_max 16
_diffrn_reflns_limit_l_min -16
_diffrn_reflns_number 49375
_diffrn_reflns_point_group_measured_fraction_full 0.999
_diffrn_reflns_point_group_measured_fraction_max 0.937
_diffrn_reflns_theta_full 67.684
_diffrn_reflns_theta_max 77.103
_diffrn_reflns_theta_min 3.378
_diffrn_source 'micro-focus sealed X-ray tube'
_diffrn_source_type 'PhotonJet (Cu) X-ray Source'
_exptl_absorpt_coefficient_mu 2.211
_exptl_absorpt_correction_T_max 1.000
_exptl_absorpt_correction_T_min 0.347
_exptl_absorpt_correction_type gaussian
_exptl_absorpt_process_details
;
CrysAlisPro 1.171.41.122a (Rigaku Oxford Diffraction, 2021)
Numerical absorption correction based on gaussian integration over
a multifaceted crystal model
Empirical absorption correction using spherical harmonics,
implemented in SCALE3 ABSPACK scaling algorithm.
;
_exptl_crystal_colour 'clear light yellow'
_exptl_crystal_colour_lustre clear
_exptl_crystal_colour_modifier light
_exptl_crystal_colour_primary yellow
_exptl_crystal_density_diffrn 1.341
_exptl_crystal_description plate
_exptl_crystal_F_000 496
_exptl_crystal_size_max 0.32
_exptl_crystal_size_mid 0.185
_exptl_crystal_size_min 0.086
_refine_diff_density_max 0.466
_refine_diff_density_min -0.251
_refine_diff_density_rms 0.039
_refine_ls_extinction_method none
_refine_ls_goodness_of_fit_ref 1.033
_refine_ls_hydrogen_treatment constr
_refine_ls_matrix_type full
_refine_ls_number_parameters 307
_refine_ls_number_reflns 4677
_refine_ls_number_restraints 0
_refine_ls_restrained_S_all 1.033
_refine_ls_R_factor_all 0.0539
_refine_ls_R_factor_gt 0.0458
_refine_ls_shift/su_max 0.000
_refine_ls_shift/su_mean 0.000
_refine_ls_structure_factor_coef Fsqd
_refine_ls_weighting_details 'w=1/[\s^2^(Fo^2^)+(0.0576P)^2^+0.4806P] where P=(Fo^2^+2Fc^2^)/3'
_refine_ls_weighting_scheme calc
_refine_ls_wR_factor_gt 0.1215
_refine_ls_wR_factor_ref 0.1278
_reflns_Friedel_coverage 0.000
_reflns_number_gt 3967
_reflns_number_total 4677
_reflns_threshold_expression 'I > 2\s(I)'
_cod_data_source_file d4cc01765j4.cif
_cod_data_source_block AnThio_280K
_cod_depositor_comments 'Adding full bibliography for 7133073--7133077.cif.'
_cod_database_code 7133074
_shelx_shelxl_version_number 2018/3
_chemical_oxdiff_formula 'C11 H10 N O'
_shelx_space_group_comment
;
The symmetry employed for this shelxl refinement is uniquely defined
by the following loop, which should always be used as a source of
symmetry information in preference to the above space-group names.
They are only intended as comments.
;
_shelx_estimated_absorpt_t_max 0.833
_shelx_estimated_absorpt_t_min 0.538
_olex2_refinement_description
;
1. Fixed Uiso
 At 1.2 times of:
  All C(H) groups, All N(H,H) groups
2.a Aromatic/amide H refined with riding coordinates:
 C23(H23), C8(H8), C3(H3), C13(H13), C18(H18), C28(H28), C10(H10), C25(H25),
 C21(H21), C6(H6), C4(H4), C12(H12), C27(H27), C26(H26), C11(H11), C19(H19),
 C20(H20), C5(H5)
2.b X=CH2 refined with riding coordinates:
 N1(H1A,H1B), N2(H2A,H2B)
;
_olex2_exptl_crystal_mounting_method 'Crystal was mounted on a 75 um MiTeGen cryoloop.'
_olex2_submission_special_instructions 'No special instructions were received'
_oxdiff_exptl_absorpt_empirical_details
;
Empirical correction (ABSPACK) includes:
- Absorption correction using spherical harmonics
- Frame scaling
- Detector area scaling
;
_oxdiff_exptl_absorpt_empirical_full_max 2.868
_oxdiff_exptl_absorpt_empirical_full_min 0.440

loop_
_space_group_symop_operation_xyz
'x, y, z'
'-x, -y, -z'

loop_
_atom_site_label
_atom_site_type_symbol
_atom_site_fract_x
_atom_site_fract_y
_atom_site_fract_z
_atom_site_U_iso_or_equiv
_atom_site_adp_type
_atom_site_occupancy
_atom_site_site_symmetry_order
_atom_site_calc_flag
_atom_site_refinement_flags_posn
_atom_site_refinement_flags_adp
_atom_site_refinement_flags_occupancy
_atom_site_disorder_assembly
_atom_site_disorder_group
S1 S 0.66278(6) 0.84019(6) 0.42467(4) 0.05955(18) Uani 1 1 d . . . . .
S2 S 0.14921(6) 0.82118(6) 1.07218(4) 0.05914(18) Uani 1 1 d . . . . .
N1 N 0.6088(2) 0.8776(2) 0.61953(15) 0.0642(5) Uani 1 1 d . . . . .
H1A H 0.627601 0.856850 0.682414 0.077 Uiso 1 1 calc R U . . .
H1B H 0.537935 0.945328 0.602849 0.077 Uiso 1 1 calc R U . . .
C1 C 0.8091(2) 0.6901(2) 0.58615(15) 0.0466(4) Uani 1 1 d . . . . .
C16 C 0.3276(2) 0.7148(2) 0.91057(14) 0.0457(4) Uani 1 1 d . . . . .
C17 C 0.3089(2) 0.5806(2) 0.89877(14) 0.0470(4) Uani 1 1 d . . . . .
N2 N 0.1279(2) 0.9067(2) 0.87666(15) 0.0711(6) Uani 1 1 d . . . . .
H2A H 0.157967 0.901754 0.813211 0.085 Uiso 1 1 calc R U . . .
H2B H 0.052515 0.968632 0.893780 0.085 Uiso 1 1 calc R U . . .
C2 C 0.7836(2) 0.5529(2) 0.60052(15) 0.0482(5) Uani 1 1 d . . . . .
C14 C 0.9444(2) 0.7197(2) 0.60401(15) 0.0488(5) Uani 1 1 d . . . . .
C29 C 0.4669(2) 0.7520(2) 0.89143(14) 0.0467(4) Uani 1 1 d . . . . .
C15 C 0.6878(2) 0.8064(2) 0.54939(16) 0.0492(5) Uani 1 1 d . . . . .
C24 C 0.5939(2) 0.6479(2) 0.86403(15) 0.0490(5) Uani 1 1 d . . . . .
C9 C 1.0624(2) 0.6063(2) 0.63328(15) 0.0523(5) Uani 1 1 d . . . . .
C7 C 0.9026(2) 0.4410(2) 0.63103(15) 0.0521(5) Uani 1 1 d . . . . .
C22 C 0.4372(2) 0.4791(2) 0.86980(15) 0.0498(5) Uani 1 1 d . . . . .
C23 C 0.5752(2) 0.5154(2) 0.85475(15) 0.0529(5) Uani 1 1 d . . . . .
H23 H 0.657777 0.448564 0.837889 0.064 Uiso 1 1 calc R U . . .
C30 C 0.1973(2) 0.8193(2) 0.94757(16) 0.0493(5) Uani 1 1 d . . . . .
C8 C 1.0380(2) 0.4720(2) 0.64524(16) 0.0581(6) Uani 1 1 d . . . . .
H8 H 1.115045 0.399399 0.663522 0.070 Uiso 1 1 calc R U . . .
C3 C 0.6450(3) 0.5188(2) 0.58970(16) 0.0550(5) Uani 1 1 d . . . . .
H3 H 0.566938 0.589241 0.569685 0.066 Uiso 1 1 calc R U . . .
C13 C 0.9719(2) 0.8565(2) 0.59551(16) 0.0566(5) Uani 1 1 d . . . . .
H13 H 0.897464 0.931437 0.576790 0.068 Uiso 1 1 calc R U . . .
C18 C 0.1682(2) 0.5410(2) 0.91073(16) 0.0558(5) Uani 1 1 d . . . . .
H18 H 0.084220 0.605002 0.929754 0.067 Uiso 1 1 calc R U . . .
C28 C 0.4902(3) 0.8878(2) 0.89831(17) 0.0568(5) Uani 1 1 d . . . . .
H28 H 0.409925 0.956525 0.916008 0.068 Uiso 1 1 calc R U . . .
C10 C 1.2004(2) 0.6361(3) 0.65083(17) 0.0635(6) Uani 1 1 d . . . . .
H10 H 1.277537 0.563463 0.669045 0.076 Uiso 1 1 calc R U . . .
C25 C 0.7354(2) 0.6867(3) 0.84594(16) 0.0590(6) Uani 1 1 d . . . . .
H25 H 0.818504 0.620469 0.828796 0.071 Uiso 1 1 calc R U . . .
C21 C 0.4166(3) 0.3439(2) 0.85556(17) 0.0632(6) Uani 1 1 d . . . . .
H21 H 0.498424 0.276815 0.837682 0.076 Uiso 1 1 calc R U . . .
C6 C 0.8756(3) 0.3027(2) 0.64783(18) 0.0658(6) Uani 1 1 d . . . . .
H6 H 0.951491 0.229544 0.667181 0.079 Uiso 1 1 calc R U . . .
C4 C 0.6244(3) 0.3859(3) 0.60794(18) 0.0654(6) Uani 1 1 d . . . . .
H4 H 0.532067 0.366586 0.601875 0.079 Uiso 1 1 calc R U . . .
C12 C 1.1046(3) 0.8801(3) 0.61416(18) 0.0647(6) Uani 1 1 d . . . . .
H12 H 1.119235 0.970893 0.608971 0.078 Uiso 1 1 calc R U . . .
C27 C 0.6263(3) 0.9190(3) 0.87972(18) 0.0645(6) Uani 1 1 d . . . . .
H27 H 0.638056 1.008878 0.884423 0.077 Uiso 1 1 calc R U . . .
C26 C 0.7509(3) 0.8175(3) 0.85327(19) 0.0676(6) Uani 1 1 d . . . . .
H26 H 0.843918 0.840650 0.840829 0.081 Uiso 1 1 calc R U . . .
C11 C 1.2209(3) 0.7688(3) 0.64136(18) 0.0690(7) Uani 1 1 d . . . . .
H11 H 1.311886 0.786722 0.652788 0.083 Uiso 1 1 calc R U . . .
C19 C 0.1543(3) 0.4128(3) 0.89505(18) 0.0657(6) Uani 1 1 d . . . . .
H19 H 0.061031 0.389961 0.902265 0.079 Uiso 1 1 calc R U . . .
C20 C 0.2813(3) 0.3122(3) 0.8676(2) 0.0708(7) Uani 1 1 d . . . . .
H20 H 0.270600 0.223681 0.857798 0.085 Uiso 1 1 calc R U . . .
C5 C 0.7423(3) 0.2764(3) 0.6362(2) 0.0726(7) Uani 1 1 d . . . . .
H5 H 0.727565 0.185316 0.646735 0.087 Uiso 1 1 calc R U . . .

loop_
_atom_site_aniso_label
_atom_site_aniso_U_11
_atom_site_aniso_U_22
_atom_site_aniso_U_33
_atom_site_aniso_U_23
_atom_site_aniso_U_13
_atom_site_aniso_U_12
S1 0.0594(3) 0.0571(3) 0.0572(3) -0.0056(2) -0.0179(2) 0.0060(2)
S2 0.0568(3) 0.0600(3) 0.0528(3) -0.0131(2) 0.0008(2) 0.0074(2)
N1 0.0597(11) 0.0655(12) 0.0565(11) -0.0081(9) -0.0127(9) 0.0174(9)
C1 0.0453(10) 0.0469(10) 0.0440(10) -0.0063(8) -0.0075(8) 0.0015(8)
C16 0.0446(10) 0.0483(10) 0.0405(10) -0.0091(8) -0.0046(8) 0.0023(8)
C17 0.0492(11) 0.0504(11) 0.0382(10) -0.0066(8) -0.0044(8) -0.0014(8)
N2 0.0635(12) 0.0800(14) 0.0541(11) -0.0124(10) -0.0077(9) 0.0261(10)
C2 0.0517(11) 0.0494(11) 0.0401(10) -0.0052(8) -0.0074(8) -0.0006(9)
C14 0.0440(10) 0.0562(12) 0.0424(10) -0.0038(8) -0.0075(8) -0.0010(9)
C29 0.0446(10) 0.0516(11) 0.0410(10) -0.0091(8) -0.0048(8) 0.0003(8)
C15 0.0435(10) 0.0444(10) 0.0588(12) -0.0050(9) -0.0135(9) -0.0024(8)
C24 0.0434(10) 0.0582(12) 0.0408(10) -0.0092(9) -0.0052(8) 0.0033(9)
C9 0.0437(10) 0.0651(13) 0.0420(10) -0.0026(9) -0.0068(8) 0.0024(9)
C7 0.0609(12) 0.0489(11) 0.0401(10) -0.0048(8) -0.0059(9) 0.0043(9)
C22 0.0576(12) 0.0481(11) 0.0391(10) -0.0073(8) -0.0047(8) 0.0019(9)
C23 0.0509(11) 0.0557(12) 0.0442(11) -0.0101(9) -0.0051(9) 0.0111(9)
C30 0.0419(10) 0.0480(11) 0.0562(12) -0.0130(9) -0.0055(9) 0.0002(8)
C8 0.0534(12) 0.0597(13) 0.0504(12) -0.0037(10) -0.0090(9) 0.0139(10)
C3 0.0591(12) 0.0603(13) 0.0467(11) -0.0088(9) -0.0102(9) -0.0093(10)
C13 0.0560(12) 0.0614(13) 0.0513(12) -0.0015(10) -0.0083(9) -0.0100(10)
C18 0.0556(12) 0.0629(13) 0.0487(11) -0.0094(10) -0.0029(9) -0.0102(10)
C28 0.0582(13) 0.0589(13) 0.0527(12) -0.0157(10) -0.0033(10) -0.0046(10)
C10 0.0419(11) 0.0968(19) 0.0457(12) -0.0075(11) -0.0082(9) 0.0019(11)
C25 0.0415(11) 0.0847(17) 0.0462(11) -0.0107(11) -0.0037(9) -0.0004(10)
C21 0.0817(17) 0.0470(12) 0.0548(13) -0.0070(10) -0.0054(11) 0.0011(11)
C6 0.0876(18) 0.0490(12) 0.0541(13) -0.0087(10) -0.0079(12) 0.0048(12)
C4 0.0786(16) 0.0655(15) 0.0585(13) -0.0134(11) -0.0089(12) -0.0229(12)
C12 0.0638(14) 0.0825(17) 0.0520(12) -0.0068(11) -0.0083(10) -0.0227(12)
C27 0.0671(15) 0.0720(15) 0.0592(14) -0.0150(11) -0.0046(11) -0.0203(12)
C26 0.0556(13) 0.0928(19) 0.0586(14) -0.0124(13) -0.0040(11) -0.0225(13)
C11 0.0518(13) 0.107(2) 0.0525(13) -0.0109(13) -0.0086(10) -0.0207(13)
C19 0.0739(16) 0.0696(15) 0.0576(13) -0.0039(11) -0.0034(11) -0.0262(12)
C20 0.098(2) 0.0506(13) 0.0651(15) -0.0069(11) -0.0044(13) -0.0196(13)
C5 0.104(2) 0.0529(13) 0.0625(15) -0.0103(11) -0.0061(14) -0.0180(13)

loop_
_atom_type_symbol
_atom_type_description
_atom_type_scat_dispersion_real
_atom_type_scat_dispersion_imag
_atom_type_scat_source
C C 0.0181 0.0091 'International Tables Vol C Tables 4.2.6.8 and 6.1.1.4'
H H 0.0000 0.0000 'International Tables Vol C Tables 4.2.6.8 and 6.1.1.4'
N N 0.0311 0.0180 'International Tables Vol C Tables 4.2.6.8 and 6.1.1.4'
S S 0.3331 0.5567 'International Tables Vol C Tables 4.2.6.8 and 6.1.1.4'

loop_
_exptl_crystal_face_index_h
_exptl_crystal_face_index_k
_exptl_crystal_face_index_l
_exptl_crystal_face_perp_dist
-1 -6 -3 0.1005
0 -6 -3 0.0960
3 -4 -2 0.0860
0 6 3 0.0892
5 5 2 0.1255
0 -2 8 0.0264
1 -1 8 0.0357
-1 1 -8 0.0698
0 2 -8 0.0603
-4 3 2 0.1315
-1 6 3 0.0931
-1 -3 7 0.0494
2 -3 6 0.0469
0 -4 5 0.0469
1 5 -4 0.0815
-5 -5 -1 0.1272
3 -3 -6 0.0828
-4 2 6 0.1000
2 6 5 0.0913
6 -1 2 0.1320
0 6 -1 0.0888
-1 0 -8 0.0562
1 0 8 0.0360
0 -1 8 0.0244
-2 -3 -8 0.0863
1 -1 -8 0.0617
-2 0 8 0.0513
0 2 8 0.0357
1 3 8 0.0473
-2 -1 8 0.0479
1 1 9 0.0363
0 0 9 0.0280

loop_
_geom_angle_atom_site_label_1
_geom_angle_atom_site_label_2
_geom_angle_atom_site_label_3
_geom_angle
_geom_angle_site_symmetry_1
_geom_angle_site_symmetry_3
_geom_angle_publ_flag
H1A N1 H1B 120.0 . . ?
C15 N1 H1A 120.0 . . ?
C15 N1 H1B 120.0 . . ?
C2 C1 C15 118.76(18) . . ?
C14 C1 C2 121.62(18) . . ?
C14 C1 C15 119.61(18) . . ?
C17 C16 C30 119.61(18) . . ?
C29 C16 C17 121.34(17) . . ?
C29 C16 C30 119.03(18) . . ?
C16 C17 C22 118.71(19) . . ?
C16 C17 C18 123.23(18) . . ?
C18 C17 C22 118.02(19) . . ?
H2A N2 H2B 120.0 . . ?
C30 N2 H2A 120.0 . . ?
C30 N2 H2B 120.0 . . ?
C1 C2 C7 118.58(19) . . ?
C1 C2 C3 123.57(18) . . ?
C3 C2 C7 117.8(2) . . ?
C1 C14 C9 118.9(2) . . ?
C1 C14 C13 123.36(18) . . ?
C13 C14 C9 117.76(19) . . ?
C16 C29 C24 118.84(19) . . ?
C16 C29 C28 123.35(18) . . ?
C28 C29 C24 117.81(19) . . ?
N1 C15 S1 123.86(16) . . ?
N1 C15 C1 116.03(18) . . ?
C1 C15 S1 120.10(15) . . ?
C23 C24 C29 119.46(19) . . ?
C23 C24 C25 122.19(19) . . ?
C25 C24 C29 118.3(2) . . ?
C8 C9 C14 119.3(2) . . ?
C8 C9 C10 121.7(2) . . ?
C10 C9 C14 119.0(2) . . ?
C8 C7 C2 119.0(2) . . ?
C8 C7 C6 122.5(2) . . ?
C6 C7 C2 118.5(2) . . ?
C23 C22 C17 119.49(19) . . ?
C23 C22 C21 122.2(2) . . ?
C21 C22 C17 118.3(2) . . ?
C24 C23 C22 122.08(18) . . ?
C24 C23 H23 119.0 . . ?
C22 C23 H23 119.0 . . ?
C16 C30 S2 119.96(15) . . ?
N2 C30 S2 123.76(16) . . ?
N2 C30 C16 116.28(18) . . ?
C9 C8 C7 122.61(19) . . ?
C9 C8 H8 118.7 . . ?
C7 C8 H8 118.7 . . ?
C2 C3 H3 119.3 . . ?
C4 C3 C2 121.4(2) . . ?
C4 C3 H3 119.3 . . ?
C14 C13 H13 119.4 . . ?
C12 C13 C14 121.2(2) . . ?
C12 C13 H13 119.4 . . ?
C17 C18 H18 119.3 . . ?
C19 C18 C17 121.5(2) . . ?
C19 C18 H18 119.3 . . ?
C29 C28 H28 119.3 . . ?
C27 C28 C29 121.4(2) . . ?
C27 C28 H28 119.3 . . ?
C9 C10 H10 119.6 . . ?
C11 C10 C9 120.9(2) . . ?
C11 C10 H10 119.6 . . ?
C24 C25 H25 119.4 . . ?
C26 C25 C24 121.3(2) . . ?
C26 C25 H25 119.4 . . ?
C22 C21 H21 119.4 . . ?
C20 C21 C22 121.2(2) . . ?
C20 C21 H21 119.4 . . ?
C7 C6 H6 119.4 . . ?
C5 C6 C7 121.2(2) . . ?
C5 C6 H6 119.4 . . ?
C3 C4 H4 119.8 . . ?
C3 C4 C5 120.5(2) . . ?
C5 C4 H4 119.8 . . ?
C13 C12 H12 119.5 . . ?
C13 C12 C11 121.0(3) . . ?
C11 C12 H12 119.5 . . ?
C28 C27 H27 119.5 . . ?
C28 C27 C26 121.0(2) . . ?
C26 C27 H27 119.5 . . ?
C25 C26 C27 120.2(2) . . ?
C25 C26 H26 119.9 . . ?
C27 C26 H26 119.9 . . ?
C10 C11 C12 120.2(2) . . ?
C10 C11 H11 119.9 . . ?
C12 C11 H11 119.9 . . ?
C18 C19 H19 119.8 . . ?
C18 C19 C20 120.4(2) . . ?
C20 C19 H19 119.8 . . ?
C21 C20 C19 120.6(2) . . ?
C21 C20 H20 119.7 . . ?
C19 C20 H20 119.7 . . ?
C6 C5 C4 120.6(2) . . ?
C6 C5 H5 119.7 . . ?
C4 C5 H5 119.7 . . ?

loop_
_geom_bond_atom_site_label_1
_geom_bond_atom_site_label_2
_geom_bond_distance
_geom_bond_site_symmetry_2
_geom_bond_publ_flag
S1 C15 1.675(2) . ?
S2 C30 1.663(2) . ?
N1 H1A 0.8600 . ?
N1 H1B 0.8600 . ?
N1 C15 1.306(3) . ?
C1 C2 1.412(3) . ?
C1 C14 1.398(3) . ?
C1 C15 1.505(3) . ?
C16 C17 1.407(3) . ?
C16 C29 1.403(3) . ?
C16 C30 1.501(3) . ?
C17 C22 1.440(3) . ?
C17 C18 1.426(3) . ?
N2 H2A 0.8600 . ?
N2 H2B 0.8600 . ?
N2 C30 1.316(3) . ?
C2 C7 1.443(3) . ?
C2 C3 1.422(3) . ?
C14 C9 1.441(3) . ?
C14 C13 1.418(3) . ?
C29 C24 1.442(3) . ?
C29 C28 1.422(3) . ?
C24 C23 1.382(3) . ?
C24 C25 1.429(3) . ?
C9 C8 1.380(3) . ?
C9 C10 1.423(3) . ?
C7 C8 1.392(3) . ?
C7 C6 1.427(3) . ?
C22 C23 1.387(3) . ?
C22 C21 1.431(3) . ?
C23 H23 0.9300 . ?
C8 H8 0.9300 . ?
C3 H3 0.9300 . ?
C3 C4 1.355(3) . ?
C13 H13 0.9300 . ?
C13 C12 1.354(3) . ?
C18 H18 0.9300 . ?
C18 C19 1.349(3) . ?
C28 H28 0.9300 . ?
C28 C27 1.350(3) . ?
C10 H10 0.9300 . ?
C10 C11 1.355(4) . ?
C25 H25 0.9300 . ?
C25 C26 1.350(4) . ?
C21 H21 0.9300 . ?
C21 C20 1.344(4) . ?
C6 H6 0.9300 . ?
C6 C5 1.345(4) . ?
C4 H4 0.9300 . ?
C4 C5 1.415(4) . ?
C12 H12 0.9300 . ?
C12 C11 1.412(4) . ?
C27 H27 0.9300 . ?
C27 C26 1.410(4) . ?
C26 H26 0.9300 . ?
C11 H11 0.9300 . ?
C19 H19 0.9300 . ?
C19 C20 1.423(4) . ?
C20 H20 0.9300 . ?
C5 H5 0.9300 . ?

loop_
_geom_torsion_atom_site_label_1
_geom_torsion_atom_site_label_2
_geom_torsion_atom_site_label_3
_geom_torsion_atom_site_label_4
_geom_torsion
_geom_torsion_site_symmetry_1
_geom_torsion_site_symmetry_2
_geom_torsion_site_symmetry_3
_geom_torsion_site_symmetry_4
_geom_torsion_publ_flag
C1 C2 C7 C8 0.0(3) . . . . ?
C1 C2 C7 C6 178.57(19) . . . . ?
C1 C2 C3 C4 -177.6(2) . . . . ?
C1 C14 C9 C8 -1.5(3) . . . . ?
C1 C14 C9 C10 179.59(19) . . . . ?
C1 C14 C13 C12 179.6(2) . . . . ?
C16 C17 C22 C23 0.3(3) . . . . ?
C16 C17 C22 C21 -178.51(18) . . . . ?
C16 C17 C18 C19 177.5(2) . . . . ?
C16 C29 C24 C23 1.6(3) . . . . ?
C16 C29 C24 C25 -179.25(18) . . . . ?
C16 C29 C28 C27 179.7(2) . . . . ?
C17 C16 C29 C24 -3.1(3) . . . . ?
C17 C16 C29 C28 177.38(19) . . . . ?
C17 C16 C30 S2 84.3(2) . . . . ?
C17 C16 C30 N2 -96.3(2) . . . . ?
C17 C22 C23 C24 -1.7(3) . . . . ?
C17 C22 C21 C20 0.8(3) . . . . ?
C17 C18 C19 C20 1.0(4) . . . . ?
C2 C1 C14 C9 2.9(3) . . . . ?
C2 C1 C14 C13 -176.68(19) . . . . ?
C2 C1 C15 S1 -81.8(2) . . . . ?
C2 C1 C15 N1 99.5(2) . . . . ?
C2 C7 C8 C9 1.3(3) . . . . ?
C2 C7 C6 C5 -0.3(3) . . . . ?
C2 C3 C4 C5 -1.5(4) . . . . ?
C14 C1 C2 C7 -2.1(3) . . . . ?
C14 C1 C2 C3 175.80(19) . . . . ?
C14 C1 C15 S1 97.4(2) . . . . ?
C14 C1 C15 N1 -81.3(3) . . . . ?
C14 C9 C8 C7 -0.6(3) . . . . ?
C14 C9 C10 C11 0.7(3) . . . . ?
C14 C13 C12 C11 0.9(3) . . . . ?
C29 C16 C17 C22 2.1(3) . . . . ?
C29 C16 C17 C18 -175.69(19) . . . . ?
C29 C16 C30 S2 -93.7(2) . . . . ?
C29 C16 C30 N2 85.6(3) . . . . ?
C29 C24 C23 C22 0.8(3) . . . . ?
C29 C24 C25 C26 -0.6(3) . . . . ?
C29 C28 C27 C26 -0.4(4) . . . . ?
C15 C1 C2 C7 177.06(18) . . . . ?
C15 C1 C2 C3 -5.0(3) . . . . ?
C15 C1 C14 C9 -176.32(18) . . . . ?
C15 C1 C14 C13 4.1(3) . . . . ?
C24 C29 C28 C27 0.1(3) . . . . ?
C24 C25 C26 C27 0.3(4) . . . . ?
C9 C14 C13 C12 0.1(3) . . . . ?
C9 C10 C11 C12 0.3(3) . . . . ?
C7 C2 C3 C4 0.4(3) . . . . ?
C7 C6 C5 C4 -0.8(4) . . . . ?
C22 C17 C18 C19 -0.3(3) . . . . ?
C22 C21 C20 C19 -0.1(4) . . . . ?
C23 C24 C25 C26 178.6(2) . . . . ?
C23 C22 C21 C20 -178.0(2) . . . . ?
C30 C16 C17 C22 -175.89(17) . . . . ?
C30 C16 C17 C18 6.3(3) . . . . ?
C30 C16 C29 C24 174.97(17) . . . . ?
C30 C16 C29 C28 -4.6(3) . . . . ?
C8 C9 C10 C11 -178.2(2) . . . . ?
C8 C7 C6 C5 178.2(2) . . . . ?
C3 C2 C7 C8 -178.03(19) . . . . ?
C3 C2 C7 C6 0.5(3) . . . . ?
C3 C4 C5 C6 1.7(4) . . . . ?
C13 C14 C9 C8 178.08(19) . . . . ?
C13 C14 C9 C10 -0.8(3) . . . . ?
C13 C12 C11 C10 -1.1(4) . . . . ?
C18 C17 C22 C23 178.22(18) . . . . ?
C18 C17 C22 C21 -0.6(3) . . . . ?
C18 C19 C20 C21 -0.8(4) . . . . ?
C28 C29 C24 C23 -178.82(19) . . . . ?
C28 C29 C24 C25 0.3(3) . . . . ?
C28 C27 C26 C25 0.1(4) . . . . ?
C10 C9 C8 C7 178.3(2) . . . . ?
C25 C24 C23 C22 -178.32(19) . . . . ?
C21 C22 C23 C24 177.00(19) . . . . ?
C6 C7 C8 C9 -177.2(2) . . . . ?

loop_
_exptl_oxdiff_crystal_face_indexfrac_h
_exptl_oxdiff_crystal_face_indexfrac_k
_exptl_oxdiff_crystal_face_indexfrac_l
_exptl_oxdiff_crystal_face_x
_exptl_oxdiff_crystal_face_y
_exptl_oxdiff_crystal_face_z
-1.0891 -6.3121 -2.7225 0.1697 0.7116 0.6818
-0.0111 -6.1403 -2.8008 0.1958 0.8198 0.5382
3.1338 -4.4208 -2.4734 0.2330 0.9724 0.0128
0.0062 6.1390 2.8010 -0.1959 -0.8202 -0.5375
4.7988 4.8654 1.5228 -0.0148 -0.0669 -0.9977
0.0817 -1.8436 7.8355 -0.9614 0.2305 0.1500
1.3246 -0.7246 8.2269 -0.9680 0.2319 -0.0960
-1.4689 0.5868 -8.2405 0.9648 -0.2311 0.1253
-0.1711 1.7670 -7.8795 0.9638 -0.2311 -0.1327
-4.3427 3.0964 2.0408 -0.2256 -0.9423 0.2471
-0.9825 5.8017 2.7969 -0.2148 -0.8954 -0.3901
-1.2829 -2.9342 6.8673 -0.8878 0.2123 0.4082
1.7131 -3.1586 6.3188 -0.7917 0.6068 0.0706
-0.0553 -4.4020 5.3896 -0.7309 0.5598 0.3903
0.6264 5.1065 -4.2592 0.6202 -0.5872 -0.5201
-5.0116 -4.6016 -1.3071 -0.0074 0.0055 1.0000
2.8569 -2.7011 -6.0178 0.6843 0.7218 -0.1038
-3.7082 1.7263 5.5279 -0.6582 -0.6945 0.2906
2.1704 5.5358 5.1625 -0.4606 -0.4851 -0.7433
5.5775 -0.7290 2.3749 -0.2275 0.7654 -0.6019
-0.1614 6.0926 -0.9611 0.2439 -0.8231 -0.5128
-0.7966 0.4413 -8.4104 0.9898 -0.1298 0.0578
1.2421 -0.0248 8.4558 -0.9807 0.1285 -0.1474
0.0756 -1.0958 8.1979 -0.9879 0.1297 0.0854
-1.7128 -3.2662 -7.8765 0.8351 0.2483 0.4909
0.9107 -1.1282 -8.2593 0.9587 0.2844 -0.0087
-1.8095 0.2735 7.8595 -0.9412 -0.2790 0.1906
-0.3802 1.6026 8.3644 -0.9542 -0.2832 -0.0960
0.7235 2.5219 8.2900 -0.9120 -0.2709 -0.3080
-1.8967 -1.3444 7.5121 -0.9366 -0.0744 0.3424
0.9027 1.2133 8.5893 -0.9736 -0.0769 -0.2150
-0.1376 0.2778 8.5063 -0.9968 -0.0789 -0.0092
